data_4101915
loop_
_publ_author_name
'Guoqing Zhang'
'Jiwei Lu'
'Michal Sabat'
'Cassandra L. Fraser'

_publ_section_title
;
 Polymorphism and Reversible Mechanochromic Luminescence for Solid-State
 Difluoroboron Avobenzone
;
_journal_name_full 'Journal of the American Chemical Society'
_journal_page_first 2160
_journal_page_last 2162
_journal_paper_doi 10.1021/ja9097719
_journal_volume 132
_journal_year 2010
_chemical_formula_sum 'C20 H21 B F2 O3'
_chemical_formula_weight 358.18
_chemical_name_systematic
; 
 ? 
;
_space_group_IT_number 14
_symmetry_cell_setting monoclinic
_symmetry_space_group_name_Hall '-P 2ybc'
_symmetry_space_group_name_H-M 'P 1 21/c 1'
_atom_sites_solution_hydrogens difmap
_atom_sites_solution_primary direct
_atom_sites_solution_secondary difmap
_audit_creation_method SHELXL-97
_cell_angle_alpha 90.00
_cell_angle_beta 94.303(4)
_cell_angle_gamma 90.00
_cell_formula_units_Z 4
_cell_length_a 24.448(3)
_cell_length_b 7.0594(8)
_cell_length_c 10.290(1)
_cell_measurement_reflns_used 1512
_cell_measurement_temperature 153(2)
_cell_measurement_theta_max 24.72
_cell_measurement_theta_min 2.51
_cell_volume 1770.9(3)
_computing_cell_refinement 'Bruker SAINT'
_computing_data_collection 'Bruker APEX2'
_computing_data_reduction 'Bruker SAINT'
_computing_molecular_graphics 'Bruker SHELXTL'
_computing_publication_material 'Bruker SHELXTL'
_computing_structure_refinement 'SHELXL-97 (Sheldrick, 2008)'
_computing_structure_solution 'SHELXS-97 (Sheldrick, 2008)'
_diffrn_ambient_temperature 153(2)
_diffrn_measured_fraction_theta_full 0.989
_diffrn_measured_fraction_theta_max 0.989
_diffrn_measurement_device_type 'Bruker APEX-II CCD'
_diffrn_measurement_method '\f and \w scans'
_diffrn_radiation_monochromator graphite
_diffrn_radiation_source 'fine-focus sealed tube'
_diffrn_radiation_type MoK\a
_diffrn_radiation_wavelength 0.71073
_diffrn_reflns_av_R_equivalents 0.1045
_diffrn_reflns_av_sigmaI/netI 0.1041
_diffrn_reflns_limit_h_max 31
_diffrn_reflns_limit_h_min -31
_diffrn_reflns_limit_k_max 9
_diffrn_reflns_limit_k_min -9
_diffrn_reflns_limit_l_max 13
_diffrn_reflns_limit_l_min -9
_diffrn_reflns_number 15149
_diffrn_reflns_theta_full 27.53
_diffrn_reflns_theta_max 27.53
_diffrn_reflns_theta_min 1.67
_exptl_absorpt_coefficient_mu 0.102
_exptl_absorpt_correction_T_max 0.9899
_exptl_absorpt_correction_T_min 0.9624
_exptl_absorpt_correction_type empirical
_exptl_absorpt_process_details 'Bruker SADABS '
_exptl_crystal_colour yellow
_exptl_crystal_density_diffrn 1.343
_exptl_crystal_density_meas ?
_exptl_crystal_density_method 'not measured'
_exptl_crystal_description needle
_exptl_crystal_F_000 752
_exptl_crystal_size_max 0.38
_exptl_crystal_size_mid 0.14
_exptl_crystal_size_min 0.10
_refine_diff_density_max 0.573
_refine_diff_density_min -0.388
_refine_diff_density_rms 0.098
_refine_ls_extinction_coef none
_refine_ls_extinction_method none
_refine_ls_goodness_of_fit_ref 1.295
_refine_ls_hydrogen_treatment refined
_refine_ls_matrix_type full
_refine_ls_number_parameters 319
_refine_ls_number_reflns 4043
_refine_ls_number_restraints 0
_refine_ls_restrained_S_all 1.295
_refine_ls_R_factor_all 0.1939
_refine_ls_R_factor_gt 0.0956
_refine_ls_shift/su_max 0.000
_refine_ls_shift/su_mean 0.000
_refine_ls_structure_factor_coef Fsqd
_refine_ls_weighting_details 'calc w=1/[\s^2^(Fo^2^)+(0.1000P)^2^+0.0000P] where P=(Fo^2^+2Fc^2^)/3'
_refine_ls_weighting_scheme calc
_refine_ls_wR_factor_gt 0.2312
_refine_ls_wR_factor_ref 0.2719
_reflns_number_gt 1871
_reflns_number_total 4043
_reflns_threshold_expression >2sigma(I)
_cod_data_source_file ja9097719_si_003.cif
_cod_data_source_block C20H21BF2O3
_cod_depositor_comments
;
The following automatic conversions were performed:

'_exptl_crystal_density_meas' value 'not measured' was changed to '?'
- the value is perceived as not measured.

Automatic conversion script
Id: cif_fix_values 3008 2015-01-20 13:52:24Z robertas 
;
_cod_original_cell_volume 1770.8(4)
_cod_database_code 4101915

loop_
_symmetry_equiv_pos_as_xyz
'x, y, z'
'-x, y+1/2, -z+1/2'
'-x, -y, -z'
'x, -y-1/2, z-1/2'

loop_
_atom_site_label
_atom_site_type_symbol
_atom_site_fract_x
_atom_site_fract_y
_atom_site_fract_z
_atom_site_U_iso_or_equiv
_atom_site_adp_type
_atom_site_occupancy
_atom_site_symmetry_multiplicity
_atom_site_calc_flag
_atom_site_refinement_flags
_atom_site_disorder_assembly
_atom_site_disorder_group
F1 F 0.24907(10) 0.2236(4) 0.2893(3) 0.0398(8) Uani 1 1 d . . .
F2 F 0.18035(10) 0.1968(3) 0.4211(3) 0.0377(7) Uani 1 1 d . . .
O1 O 0.17639(12) 0.4385(4) 0.2698(3) 0.0302(8) Uani 1 1 d . . .
O2 O 0.24374(12) 0.4393(4) 0.4581(3) 0.0316(8) Uani 1 1 d . . .
O3 O 0.04152(13) 0.9528(4) -0.1328(3) 0.0394(9) Uani 1 1 d . . .
C1 C 0.17887(16) 0.6217(6) 0.2667(4) 0.0237(9) Uani 1 1 d . . .
C2 C 0.21392(17) 0.7222(6) 0.3559(4) 0.0278(10) Uani 1 1 d . . .
C3 C 0.24566(16) 0.6229(6) 0.4510(4) 0.0239(10) Uani 1 1 d . . .
C4 C 0.28351(16) 0.7169(6) 0.5490(4) 0.0243(10) Uani 1 1 d . . .
C5 C 0.29503(19) 0.9076(7) 0.5438(5) 0.0314(11) Uani 1 1 d . . .
C6 C 0.33395(19) 0.9906(6) 0.6319(5) 0.0317(11) Uani 1 1 d . . .
C7 C 0.36256(17) 0.8785(6) 0.7286(4) 0.0278(10) Uani 1 1 d . . .
C8 C 0.34947(18) 0.6892(6) 0.7341(5) 0.0294(10) Uani 1 1 d . . .
C9 C 0.31069(17) 0.6085(7) 0.6472(4) 0.0284(10) Uani 1 1 d . . .
C10 C 0.40836(18) 0.9716(6) 0.8164(5) 0.0310(11) Uani 1 1 d . . .
C11 C 0.4555(2) 1.0233(9) 0.7315(6) 0.0412(13) Uani 1 1 d . . .
C12 C 0.3874(2) 1.1469(8) 0.8829(6) 0.0436(14) Uani 1 1 d . . .
C13 C 0.4311(2) 0.8366(8) 0.9238(5) 0.0387(12) Uani 1 1 d . . .
C14 C 0.14303(16) 0.7145(5) 0.1654(4) 0.0236(9) Uani 1 1 d . . .
C15 C 0.11251(19) 0.6033(6) 0.0724(5) 0.0303(11) Uani 1 1 d . . .
C16 C 0.07906(19) 0.6882(7) -0.0244(5) 0.0331(11) Uani 1 1 d . . .
C17 C 0.07545(17) 0.8823(6) -0.0322(4) 0.0297(10) Uani 1 1 d . . .
C18 C 0.10518(19) 0.9947(6) 0.0583(5) 0.0322(11) Uani 1 1 d . . .
C19 C 0.1389(2) 0.9088(6) 0.1562(5) 0.0309(11) Uani 1 1 d . . .
C20 C 0.0409(2) 1.1544(8) -0.1512(6) 0.0398(13) Uani 1 1 d . . .
B1 B 0.2124(2) 0.3224(7) 0.3607(5) 0.0298(12) Uani 1 1 d . . .
H2 H 0.2151(17) 0.872(7) 0.359(5) 0.042(13) Uiso 1 1 d . . .
H5 H 0.277(2) 0.988(8) 0.494(7) 0.07(2) Uiso 1 1 d . . .
H6 H 0.3395(16) 1.131(7) 0.617(5) 0.032(12) Uiso 1 1 d . . .
H8 H 0.3690(17) 0.599(6) 0.787(5) 0.034(13) Uiso 1 1 d . . .
H9 H 0.3034(15) 0.469(6) 0.664(4) 0.023(11) Uiso 1 1 d . . .
H11A H 0.445(2) 1.106(9) 0.681(7) 0.07(2) Uiso 1 1 d . . .
H11B H 0.4886(17) 1.065(5) 0.770(4) 0.021(11) Uiso 1 1 d . . .
H11C H 0.470(2) 0.883(9) 0.683(6) 0.072(18) Uiso 1 1 d . . .
H12A H 0.4197(18) 1.199(6) 0.934(5) 0.036(13) Uiso 1 1 d . . .
H12B H 0.3534(19) 1.129(7) 0.931(5) 0.040(14) Uiso 1 1 d . . .
H12C H 0.3754(18) 1.253(7) 0.838(5) 0.036(14) Uiso 1 1 d . . .
H13A H 0.4607(19) 0.903(7) 0.983(5) 0.042(14) Uiso 1 1 d . . .
H13B H 0.4519(18) 0.720(7) 0.894(5) 0.042(14) Uiso 1 1 d . . .
H13C H 0.4019(19) 0.789(7) 0.982(5) 0.045(14) Uiso 1 1 d . . .
H15 H 0.1133(19) 0.465(7) 0.081(5) 0.053(15) Uiso 1 1 d . . .
H16 H 0.056(2) 0.593(9) -0.081(7) 0.09(2) Uiso 1 1 d . . .
H18 H 0.1073(15) 1.134(6) 0.054(4) 0.023(11) Uiso 1 1 d . . .
H19 H 0.159(2) 0.980(8) 0.200(7) 0.08(2) Uiso 1 1 d . . .
H20A H 0.010(2) 1.165(7) -0.209(6) 0.053(16) Uiso 1 1 d . . .
H20B H 0.026(2) 1.231(9) -0.069(7) 0.08(2) Uiso 1 1 d . . .
H20C H 0.0781(17) 1.198(5) -0.165(4) 0.023(11) Uiso 1 1 d . . .

loop_
_atom_site_aniso_label
_atom_site_aniso_U_11
_atom_site_aniso_U_22
_atom_site_aniso_U_33
_atom_site_aniso_U_23
_atom_site_aniso_U_13
_atom_site_aniso_U_12
F1 0.0519(16) 0.0424(16) 0.0248(17) -0.0084(12) 0.0009(13) 0.0090(13)
F2 0.0519(16) 0.0368(15) 0.0236(16) 0.0030(12) -0.0025(12) -0.0074(12)
O1 0.0484(18) 0.0194(16) 0.0214(18) -0.0025(13) -0.0069(14) -0.0011(13)
O2 0.0481(18) 0.0246(16) 0.0207(18) -0.0017(13) -0.0070(14) -0.0027(13)
O3 0.0497(19) 0.044(2) 0.0221(19) 0.0040(15) -0.0119(15) 0.0040(16)
C1 0.034(2) 0.025(2) 0.012(2) -0.0017(17) 0.0035(18) -0.0011(18)
C2 0.037(2) 0.027(2) 0.018(2) -0.002(2) -0.0032(18) -0.002(2)
C3 0.034(2) 0.024(2) 0.013(2) -0.0031(18) 0.0030(18) -0.0005(17)
C4 0.030(2) 0.031(2) 0.011(2) -0.0021(18) 0.0017(17) 0.0014(18)
C5 0.038(3) 0.034(3) 0.021(3) 0.005(2) -0.003(2) 0.004(2)
C6 0.044(3) 0.030(2) 0.021(3) 0.001(2) -0.004(2) 0.001(2)
C7 0.035(2) 0.035(2) 0.013(2) -0.0018(19) 0.0006(18) 0.0007(19)
C8 0.038(2) 0.031(2) 0.019(3) 0.003(2) 0.0019(19) -0.003(2)
C9 0.037(2) 0.033(3) 0.016(2) 0.0044(19) 0.0005(19) 0.000(2)
C10 0.040(2) 0.033(2) 0.020(3) 0.001(2) -0.0017(19) -0.007(2)
C11 0.045(3) 0.051(4) 0.027(3) 0.007(3) 0.000(2) -0.011(3)
C12 0.051(3) 0.044(3) 0.035(3) -0.006(3) -0.006(3) -0.004(3)
C13 0.042(3) 0.051(3) 0.022(3) 0.005(2) -0.008(2) -0.005(3)
C14 0.031(2) 0.023(2) 0.016(2) -0.0013(18) 0.0007(18) -0.0013(17)
C15 0.044(3) 0.023(2) 0.023(3) -0.001(2) -0.004(2) 0.000(2)
C16 0.039(3) 0.036(3) 0.024(3) -0.005(2) -0.005(2) 0.000(2)
C17 0.036(2) 0.034(2) 0.019(3) 0.000(2) -0.004(2) 0.0005(19)
C18 0.048(3) 0.025(2) 0.023(3) -0.001(2) -0.004(2) 0.000(2)
C19 0.044(3) 0.025(2) 0.022(3) 0.001(2) -0.006(2) -0.002(2)
C20 0.044(3) 0.042(3) 0.032(3) 0.009(3) -0.008(3) 0.005(2)
B1 0.045(3) 0.020(2) 0.023(3) -0.005(2) -0.005(2) -0.001(2)

loop_
_atom_type_symbol
_atom_type_description
_atom_type_scat_dispersion_real
_atom_type_scat_dispersion_imag
_atom_type_scat_source
C C 0.0033 0.0016 'International Tables Vol C Tables 4.2.6.8 and 6.1.1.4'
H H 0.0000 0.0000 'International Tables Vol C Tables 4.2.6.8 and 6.1.1.4'
B B 0.0013 0.0007 'International Tables Vol C Tables 4.2.6.8 and 6.1.1.4'
O O 0.0106 0.0060 'International Tables Vol C Tables 4.2.6.8 and 6.1.1.4'
F F 0.0171 0.0103 'International Tables Vol C Tables 4.2.6.8 and 6.1.1.4'

loop_
_geom_angle_atom_site_label_1
_geom_angle_atom_site_label_2
_geom_angle_atom_site_label_3
_geom_angle
_geom_angle_site_symmetry_1
_geom_angle_site_symmetry_3
_geom_angle_publ_flag
C1 O1 B1 122.7(3) . . ?
C3 O2 B1 122.8(3) . . ?
C17 O3 C20 117.3(4) . . ?
O1 C1 C2 121.2(4) . . ?
O1 C1 C14 115.9(4) . . ?
C2 C1 C14 122.9(4) . . ?
C3 C2 C1 119.1(4) . . ?
O2 C3 C2 121.4(4) . . ?
O2 C3 C4 115.7(4) . . ?
C2 C3 C4 122.8(4) . . ?
C5 C4 C9 118.5(4) . . ?
C5 C4 C3 122.2(4) . . ?
C9 C4 C3 119.2(4) . . ?
C4 C5 C6 121.2(4) . . ?
C5 C6 C7 120.0(4) . . ?
C8 C7 C6 117.9(4) . . ?
C8 C7 C10 123.6(4) . . ?
C6 C7 C10 118.4(4) . . ?
C7 C8 C9 121.8(4) . . ?
C8 C9 C4 120.7(4) . . ?
C12 C10 C13 107.3(4) . . ?
C12 C10 C7 111.0(4) . . ?
C13 C10 C7 111.6(4) . . ?
C12 C10 C11 110.7(4) . . ?
C13 C10 C11 108.1(4) . . ?
C7 C10 C11 108.1(4) . . ?
C19 C14 C15 118.5(4) . . ?
C19 C14 C1 122.0(4) . . ?
C15 C14 C1 119.5(4) . . ?
C16 C15 C14 120.3(4) . . ?
C17 C16 C15 120.5(4) . . ?
O3 C17 C16 116.0(4) . . ?
O3 C17 C18 123.8(4) . . ?
C16 C17 C18 120.2(4) . . ?
C17 C18 C19 119.3(4) . . ?
C14 C19 C18 121.3(4) . . ?
F2 B1 F1 109.3(4) . . ?
F2 B1 O2 110.0(4) . . ?
F1 B1 O2 108.6(4) . . ?
F2 B1 O1 108.2(4) . . ?
F1 B1 O1 108.7(4) . . ?
O2 B1 O1 112.0(3) . . ?

loop_
_geom_bond_atom_site_label_1
_geom_bond_atom_site_label_2
_geom_bond_distance
_geom_bond_site_symmetry_2
_geom_bond_publ_flag
F1 B1 1.388(6) . ?
F2 B1 1.364(6) . ?
O1 C1 1.296(5) . ?
O1 B1 1.482(6) . ?
O2 C3 1.299(5) . ?
O2 B1 1.468(6) . ?
O3 C17 1.370(5) . ?
O3 C20 1.436(6) . ?
C1 C2 1.400(6) . ?
C1 C14 1.466(6) . ?
C2 C3 1.392(6) . ?
C3 C4 1.475(6) . ?
C4 C5 1.377(6) . ?
C4 C9 1.395(6) . ?
C5 C6 1.393(6) . ?
C6 C7 1.415(6) . ?
C7 C8 1.376(6) . ?
C7 C10 1.534(6) . ?
C8 C9 1.377(6) . ?
C10 C12 1.521(7) . ?
C10 C13 1.532(7) . ?
C10 C11 1.541(7) . ?
C14 C19 1.378(6) . ?
C14 C15 1.407(6) . ?
C15 C16 1.378(6) . ?
C16 C17 1.375(6) . ?
C17 C18 1.387(6) . ?
C18 C19 1.392(6) . ?
